data_4079111
loop_
_publ_author_name
'Langer, Jens'
'K\"ohler, Mathias'
'Fischer, Reinald'
'D\"undar, Feyza'
'G\"orls, Helmar'
'Westerhausen, Matthias'

_publ_section_title
;
 Arylcalcium Iodides in Tetrahydropyran: Solution Stability in Comparison
 to Aryllithium Reagents
;
_journal_issue 17
_journal_name_full Organometallics
_journal_page_first 6172
_journal_paper_doi 10.1021/om300508w
_journal_volume 31
_journal_year 2012
_chemical_formula_moiety 'C27 H47 Ca I O4'
_chemical_formula_sum 'C27 H47 Ca I O4'
_chemical_formula_weight 602.63
_space_group_IT_number 19
_symmetry_cell_setting orthorhombic
_symmetry_space_group_name_Hall 'P 2ac 2ab'
_symmetry_space_group_name_H-M 'P 21 21 21'
_atom_sites_solution_hydrogens geom
_atom_sites_solution_primary direct
_atom_sites_solution_secondary difmap
_audit_creation_method SHELXL-97
_cell_angle_alpha 90.00
_cell_angle_beta 90.00
_cell_angle_gamma 90.00
_cell_formula_units_Z 4
_cell_length_a 8.6834(2)
_cell_length_b 8.9379(2)
_cell_length_c 37.5356(9)
_cell_measurement_reflns_used 15980
_cell_measurement_temperature 133(2)
_cell_measurement_theta_max 27.51
_cell_measurement_theta_min 2.34
_cell_volume 2913.19(12)
_computing_cell_refinement DENZO
_computing_data_collection COLLECT
_computing_data_reduction DENZO
_computing_molecular_graphics SHELXTL/PC
_computing_publication_material SHELXL-97
_computing_structure_refinement 'SHELXL-97 (Sheldrick, 2008)'
_computing_structure_solution 'SHELXS-97 (Sheldrick, 2008)'
_diffrn_ambient_temperature 133(2)
_diffrn_measured_fraction_theta_full 0.995
_diffrn_measured_fraction_theta_max 0.995
_diffrn_measurement_device_type KappaCCD
_diffrn_measurement_method 'phi- + omega-scan'
_diffrn_radiation_monochromator graphite
_diffrn_radiation_source 'fine-focus sealed tube'
_diffrn_radiation_type MoK\a
_diffrn_radiation_wavelength 0.71073
_diffrn_reflns_av_R_equivalents 0.0609
_diffrn_reflns_av_sigmaI/netI 0.0840
_diffrn_reflns_limit_h_max 9
_diffrn_reflns_limit_h_min -11
_diffrn_reflns_limit_k_max 11
_diffrn_reflns_limit_k_min -11
_diffrn_reflns_limit_l_max 48
_diffrn_reflns_limit_l_min -47
_diffrn_reflns_number 15980
_diffrn_reflns_theta_full 27.51
_diffrn_reflns_theta_max 27.51
_diffrn_reflns_theta_min 2.34
_exptl_absorpt_coefficient_mu 1.303
_exptl_absorpt_correction_type none
_exptl_crystal_colour colourless
_exptl_crystal_density_diffrn 1.374
_exptl_crystal_density_method 'not measured'
_exptl_crystal_description prism
_exptl_crystal_F_000 1256
_exptl_crystal_size_max 0.05
_exptl_crystal_size_mid 0.05
_exptl_crystal_size_min 0.04
_refine_diff_density_max 0.611
_refine_diff_density_min -0.667
_refine_diff_density_rms 0.083
_refine_ls_abs_structure_details 'Flack H D (1983), Acta Cryst. A39, 876-881'
_refine_ls_abs_structure_Flack 0.527(19)
_refine_ls_extinction_method none
_refine_ls_goodness_of_fit_ref 0.980
_refine_ls_hydrogen_treatment constr
_refine_ls_matrix_type full
_refine_ls_number_parameters 300
_refine_ls_number_reflns 6556
_refine_ls_number_restraints 0
_refine_ls_restrained_S_all 0.980
_refine_ls_R_factor_all 0.0742
_refine_ls_R_factor_gt 0.0421
_refine_ls_shift/su_max 0.001
_refine_ls_shift/su_mean 0.000
_refine_ls_structure_factor_coef Fsqd
_refine_ls_weighting_details 'calc w=1/[\s^2^(Fo^2^)+(0.0291P)^2^+0.0000P] where P=(Fo^2^+2Fc^2^)/3'
_refine_ls_weighting_scheme calc
_refine_ls_wR_factor_gt 0.0695
_refine_ls_wR_factor_ref 0.0765
_reflns_number_gt 4823
_reflns_number_total 6556
_reflns_threshold_expression >2sigma(I)
_cod_data_source_file om300508w_si_001.cif
_cod_data_source_block FO3965
_cod_database_code 4079111

loop_
_symmetry_equiv_pos_as_xyz
'x, y, z'
'-x+1/2, -y, z+1/2'
'-x, y+1/2, -z+1/2'
'x+1/2, -y+1/2, -z'

loop_
_atom_site_label
_atom_site_type_symbol
_atom_site_fract_x
_atom_site_fract_y
_atom_site_fract_z
_atom_site_U_iso_or_equiv
_atom_site_adp_type
_atom_site_occupancy
_atom_site_symmetry_multiplicity
_atom_site_calc_flag
_atom_site_refinement_flags
I1 I -0.47014(3) 0.13797(3) -0.170173(8) 0.03757(9) Uani 1 1 d .
Ca1 Ca -0.68939(8) -0.09709(8) -0.13317(2) 0.02240(19) Uani 1 1 d .
O1 O -0.6294(3) -0.2700(3) -0.17954(7) 0.0317(7) Uani 1 1 d .
O2 O -0.4773(3) -0.1905(3) -0.09860(7) 0.0312(7) Uani 1 1 d .
O3 O -0.7380(3) 0.0951(3) -0.08853(7) 0.0278(6) Uani 1 1 d .
O4 O -0.8939(3) 0.0177(3) -0.16553(8) 0.0329(7) Uani 1 1 d .
C1 C -0.8772(4) -0.3007(4) -0.10623(11) 0.0223(9) Uani 1 1 d .
C2 C -0.9433(4) -0.3877(4) -0.13159(11) 0.0323(10) Uani 1 1 d .
H2A H -0.9130 -0.3754 -0.1557 0.039 Uiso 1 1 calc R
C3 C -1.0550(5) -0.4955(4) -0.12323(12) 0.0356(11) Uani 1 1 d .
H3A H -1.0997 -0.5542 -0.1416 0.043 Uiso 1 1 calc R
C4 C -1.1003(5) -0.5163(4) -0.08809(14) 0.0361(12) Uani 1 1 d .
C5 C -1.0308(5) -0.4270(4) -0.06277(12) 0.0356(10) Uani 1 1 d .
H5A H -1.0563 -0.4377 -0.0383 0.043 Uiso 1 1 calc R
C6 C -0.9216(4) -0.3201(4) -0.07362(14) 0.0349(12) Uani 1 1 d .
H6A H -0.8775 -0.2579 -0.0558 0.042 Uiso 1 1 calc R
C7 C -1.2215(5) -0.6342(5) -0.07853(14) 0.0587(15) Uani 1 1 d .
H7A H -1.2870 -0.5962 -0.0593 0.088 Uiso 1 1 calc R
H7B H -1.1700 -0.7260 -0.0707 0.088 Uiso 1 1 calc R
H7C H -1.2850 -0.6557 -0.0995 0.088 Uiso 1 1 calc R
C8 C -0.5725(4) -0.4170(4) -0.17027(14) 0.0361(10) Uani 1 1 d .
H8A H -0.6240 -0.4933 -0.1852 0.043 Uiso 1 1 calc R
H8B H -0.5970 -0.4387 -0.1450 0.043 Uiso 1 1 calc R
C9 C -0.4013(5) -0.4251(5) -0.17581(15) 0.0519(15) Uani 1 1 d .
H9A H -0.3644 -0.5272 -0.1702 0.062 Uiso 1 1 calc R
H9B H -0.3493 -0.3541 -0.1595 0.062 Uiso 1 1 calc R
C10 C -0.3613(5) -0.3872(6) -0.21378(15) 0.0617(16) Uani 1 1 d .
H10A H -0.2480 -0.3825 -0.2164 0.074 Uiso 1 1 calc R
H10B H -0.4002 -0.4667 -0.2298 0.074 Uiso 1 1 calc R
C11 C -0.4305(5) -0.2395(6) -0.22440(13) 0.0541(15) Uani 1 1 d .
H11A H -0.3783 -0.1577 -0.2113 0.065 Uiso 1 1 calc R
H11B H -0.4145 -0.2230 -0.2502 0.065 Uiso 1 1 calc R
C12 C -0.5998(5) -0.2364(6) -0.21626(12) 0.0461(13) Uani 1 1 d .
H12A H -0.6414 -0.1361 -0.2219 0.055 Uiso 1 1 calc R
H12B H -0.6534 -0.3103 -0.2315 0.055 Uiso 1 1 calc R
C13 C -0.5028(5) -0.2994(5) -0.07091(12) 0.0420(12) Uani 1 1 d .
H13A H -0.4255 -0.3805 -0.0729 0.050 Uiso 1 1 calc R
H13B H -0.6064 -0.3442 -0.0737 0.050 Uiso 1 1 calc R
C14 C -0.4902(5) -0.2266(5) -0.03530(12) 0.0493(13) Uani 1 1 d .
H14A H -0.5042 -0.3030 -0.0165 0.059 Uiso 1 1 calc R
H14B H -0.5733 -0.1516 -0.0327 0.059 Uiso 1 1 calc R
C15 C -0.3361(5) -0.1509(6) -0.03032(12) 0.0477(12) Uani 1 1 d .
H15A H -0.3377 -0.0906 -0.0082 0.057 Uiso 1 1 calc R
H15B H -0.2544 -0.2276 -0.0279 0.057 Uiso 1 1 calc R
C16 C -0.3016(5) -0.0529(5) -0.06111(13) 0.0441(13) Uani 1 1 d .
H16A H -0.1939 -0.0172 -0.0594 0.053 Uiso 1 1 calc R
H16B H -0.3700 0.0357 -0.0604 0.053 Uiso 1 1 calc R
C17 C -0.3233(4) -0.1327(5) -0.09596(11) 0.0348(10) Uani 1 1 d .
H17A H -0.3037 -0.0626 -0.1159 0.042 Uiso 1 1 calc R
H17B H -0.2485 -0.2160 -0.0978 0.042 Uiso 1 1 calc R
C18 C -0.8883(5) 0.0863(5) -0.07267(11) 0.0314(10) Uani 1 1 d .
H18A H -0.9354 -0.0119 -0.0782 0.038 Uiso 1 1 calc R
H18B H -0.9552 0.1655 -0.0827 0.038 Uiso 1 1 calc R
C19 C -0.8763(5) 0.1054(5) -0.03248(11) 0.0430(12) Uani 1 1 d .
H19A H -0.9805 0.1023 -0.0218 0.052 Uiso 1 1 calc R
H19B H -0.8154 0.0221 -0.0223 0.052 Uiso 1 1 calc R
C20 C -0.7993(5) 0.2539(5) -0.02344(12) 0.0384(11) Uani 1 1 d .
H20A H -0.8678 0.3376 -0.0303 0.046 Uiso 1 1 calc R
H20B H -0.7810 0.2599 0.0026 0.046 Uiso 1 1 calc R
C21 C -0.6490(5) 0.2670(5) -0.04289(12) 0.0409(12) Uani 1 1 d .
H21A H -0.5750 0.1936 -0.0331 0.049 Uiso 1 1 calc R
H21B H -0.6060 0.3684 -0.0392 0.049 Uiso 1 1 calc R
C22 C -0.6689(6) 0.2393(5) -0.08242(12) 0.0392(12) Uani 1 1 d .
H22A H -0.7349 0.3184 -0.0928 0.047 Uiso 1 1 calc R
H22B H -0.5672 0.2437 -0.0943 0.047 Uiso 1 1 calc R
C23 C -1.0183(5) -0.0552(5) -0.18416(12) 0.0427(12) Uani 1 1 d .
H23A H -1.1165 -0.0361 -0.1715 0.051 Uiso 1 1 calc R
H23B H -1.0005 -0.1646 -0.1845 0.051 Uiso 1 1 calc R
C24 C -1.0294(6) 0.0019(5) -0.22167(12) 0.0489(12) Uani 1 1 d .
H24A H -0.9362 -0.0292 -0.2349 0.059 Uiso 1 1 calc R
H24B H -1.1195 -0.0448 -0.2334 0.059 Uiso 1 1 calc R
C25 C -1.0448(6) 0.1685(5) -0.22396(12) 0.0494(13) Uani 1 1 d .
H25A H -1.1475 0.1994 -0.2151 0.059 Uiso 1 1 calc R
H25B H -1.0352 0.2010 -0.2491 0.059 Uiso 1 1 calc R
C26 C -0.9209(5) 0.2414(5) -0.20182(12) 0.0455(13) Uani 1 1 d .
H26A H -0.8195 0.2257 -0.2133 0.055 Uiso 1 1 calc R
H26B H -0.9399 0.3504 -0.2004 0.055 Uiso 1 1 calc R
C27 C -0.9187(5) 0.1764(4) -0.16490(12) 0.0394(11) Uani 1 1 d .
H27A H -0.8358 0.2247 -0.1509 0.047 Uiso 1 1 calc R
H27B H -1.0180 0.1980 -0.1530 0.047 Uiso 1 1 calc R

loop_
_atom_site_aniso_label
_atom_site_aniso_U_11
_atom_site_aniso_U_22
_atom_site_aniso_U_33
_atom_site_aniso_U_23
_atom_site_aniso_U_13
_atom_site_aniso_U_12
I1 0.04088(15) 0.03324(14) 0.03858(16) 0.00642(15) 0.01071(14) -0.00308(14)
Ca1 0.0232(4) 0.0228(4) 0.0212(4) -0.0004(4) 0.0002(3) 0.0004(3)
O1 0.0348(16) 0.0357(17) 0.0246(18) -0.0014(13) 0.0047(13) 0.0042(13)
O2 0.0253(14) 0.0345(15) 0.0339(17) 0.0067(12) -0.0033(13) 0.0001(13)
O3 0.0267(14) 0.0286(15) 0.0282(16) -0.0105(13) 0.0049(12) -0.0030(12)
O4 0.0368(16) 0.0307(15) 0.0311(19) -0.0003(15) -0.0086(15) 0.0077(12)
C1 0.0134(19) 0.031(2) 0.022(2) -0.0148(19) -0.0058(17) 0.0134(17)
C2 0.029(2) 0.031(2) 0.037(2) 0.004(2) 0.0125(19) 0.007(2)
C3 0.033(3) 0.026(2) 0.047(3) -0.008(2) -0.013(2) 0.005(2)
C4 0.024(2) 0.023(2) 0.061(4) 0.008(2) 0.003(2) 0.0058(19)
C5 0.034(2) 0.035(2) 0.038(3) 0.003(2) 0.000(2) 0.004(2)
C6 0.023(2) 0.018(2) 0.064(4) -0.005(2) -0.014(2) 0.0012(17)
C7 0.039(3) 0.039(3) 0.099(4) 0.014(3) 0.014(3) -0.006(3)
C8 0.042(3) 0.026(2) 0.041(3) -0.008(2) 0.003(2) 0.0048(18)
C9 0.038(3) 0.035(3) 0.082(4) -0.018(3) -0.007(3) 0.008(2)
C10 0.041(3) 0.067(4) 0.076(4) -0.044(4) 0.010(3) 0.003(3)
C11 0.056(4) 0.070(4) 0.036(3) -0.016(3) 0.018(3) 0.006(3)
C12 0.045(3) 0.064(3) 0.029(3) -0.004(3) -0.003(2) 0.004(2)
C13 0.046(3) 0.033(2) 0.048(3) 0.013(2) -0.008(2) -0.001(2)
C14 0.053(3) 0.057(3) 0.038(3) 0.017(2) 0.010(2) 0.002(3)
C15 0.035(2) 0.068(3) 0.040(3) -0.008(3) 0.001(2) 0.007(3)
C16 0.036(3) 0.042(3) 0.055(3) -0.006(3) -0.002(2) -0.012(2)
C17 0.022(2) 0.044(3) 0.039(3) 0.009(3) 0.0014(18) 0.002(2)
C18 0.025(2) 0.030(2) 0.039(3) -0.011(2) 0.0062(19) -0.0027(19)
C19 0.040(2) 0.050(3) 0.039(3) -0.007(3) 0.015(2) -0.004(2)
C20 0.049(3) 0.039(3) 0.028(3) -0.006(2) -0.003(2) 0.005(2)
C21 0.038(3) 0.044(3) 0.040(3) -0.012(2) -0.001(2) -0.009(2)
C22 0.049(3) 0.038(3) 0.030(3) -0.007(2) 0.010(2) -0.013(2)
C23 0.041(3) 0.047(3) 0.041(3) 0.006(2) -0.010(2) -0.006(2)
C24 0.043(3) 0.063(3) 0.041(3) 0.002(3) -0.013(3) -0.015(3)
C25 0.048(3) 0.064(4) 0.036(3) 0.008(2) -0.001(2) -0.002(3)
C26 0.058(3) 0.042(3) 0.036(3) -0.001(2) -0.004(2) 0.017(2)
C27 0.051(3) 0.032(2) 0.035(3) -0.005(2) -0.007(2) 0.0122(19)

loop_
_atom_type_symbol
_atom_type_description
_atom_type_scat_dispersion_real
_atom_type_scat_dispersion_imag
_atom_type_scat_source
C C 0.0033 0.0016 'International Tables Vol C Tables 4.2.6.8 and 6.1.1.4'
H H 0.0000 0.0000 'International Tables Vol C Tables 4.2.6.8 and 6.1.1.4'
O O 0.0106 0.0060 'International Tables Vol C Tables 4.2.6.8 and 6.1.1.4'
Ca Ca 0.2262 0.3064 'International Tables Vol C Tables 4.2.6.8 and 6.1.1.4'
I I -0.4742 1.8119 'International Tables Vol C Tables 4.2.6.8 and 6.1.1.4'

loop_
_geom_angle_atom_site_label_1
_geom_angle_atom_site_label_2
_geom_angle_atom_site_label_3
_geom_angle
O4 Ca1 O1 93.99(10)
O4 Ca1 O2 174.80(10)
O1 Ca1 O2 90.09(9)
O4 Ca1 O3 85.30(9)
O1 Ca1 O3 175.17(9)
O2 Ca1 O3 90.37(9)
O4 Ca1 C1 91.80(10)
O1 Ca1 C1 88.16(11)
O2 Ca1 C1 91.54(10)
O3 Ca1 C1 96.63(10)
O4 Ca1 I1 86.49(7)
O1 Ca1 I1 88.76(7)
O2 Ca1 I1 90.39(7)
O3 Ca1 I1 86.43(6)
C1 Ca1 I1 176.37(9)
C12 O1 C8 111.1(4)
C12 O1 Ca1 127.2(3)
C8 O1 Ca1 119.2(3)
C17 O2 C13 109.6(3)
C17 O2 Ca1 128.7(2)
C13 O2 Ca1 120.5(2)
C18 O3 C22 111.2(3)
C18 O3 Ca1 113.8(2)
C22 O3 Ca1 131.9(2)
C27 O4 C23 110.0(3)
C27 O4 Ca1 121.9(2)
C23 O4 Ca1 127.7(2)
C6 C1 C2 117.4(4)
C6 C1 Ca1 129.6(3)
C2 C1 Ca1 112.8(3)
C1 C2 C3 122.0(4)
C1 C2 H2A 119.0
C3 C2 H2A 119.0
C4 C3 C2 120.0(4)
C4 C3 H3A 120.0
C2 C3 H3A 120.0
C5 C4 C3 116.9(4)
C5 C4 C7 122.5(4)
C3 C4 C7 120.6(4)
C4 C5 C6 119.2(4)
C4 C5 H5A 120.4
C6 C5 H5A 120.4
C1 C6 C5 124.4(4)
C1 C6 H6A 117.8
C5 C6 H6A 117.8
C4 C7 H7A 109.5
C4 C7 H7B 109.5
H7A C7 H7B 109.5
C4 C7 H7C 109.5
H7A C7 H7C 109.5
H7B C7 H7C 109.5
O1 C8 C9 110.4(4)
O1 C8 H8A 109.6
C9 C8 H8A 109.6
O1 C8 H8B 109.6
C9 C8 H8B 109.6
H8A C8 H8B 108.1
C8 C9 C10 110.4(4)
C8 C9 H9A 109.6
C10 C9 H9A 109.6
C8 C9 H9B 109.6
C10 C9 H9B 109.6
H9A C9 H9B 108.1
C11 C10 C9 110.9(4)
C11 C10 H10A 109.5
C9 C10 H10A 109.5
C11 C10 H10B 109.5
C9 C10 H10B 109.5
H10A C10 H10B 108.1
C12 C11 C10 110.7(5)
C12 C11 H11A 109.5
C10 C11 H11A 109.5
C12 C11 H11B 109.5
C10 C11 H11B 109.5
H11A C11 H11B 108.1
O1 C12 C11 111.6(4)
O1 C12 H12A 109.3
C11 C12 H12A 109.3
O1 C12 H12B 109.3
C11 C12 H12B 109.3
H12A C12 H12B 108.0
O2 C13 C14 109.9(3)
O2 C13 H13A 109.7
C14 C13 H13A 109.7
O2 C13 H13B 109.7
C14 C13 H13B 109.7
H13A C13 H13B 108.2
C13 C14 C15 111.8(4)
C13 C14 H14A 109.3
C15 C14 H14A 109.3
C13 C14 H14B 109.3
C15 C14 H14B 109.3
H14A C14 H14B 107.9
C16 C15 C14 110.3(4)
C16 C15 H15A 109.6
C14 C15 H15A 109.6
C16 C15 H15B 109.6
C14 C15 H15B 109.6
H15A C15 H15B 108.1
C15 C16 C17 111.9(4)
C15 C16 H16A 109.2
C17 C16 H16A 109.2
C15 C16 H16B 109.2
C17 C16 H16B 109.2
H16A C16 H16B 107.9
O2 C17 C16 110.3(3)
O2 C17 H17A 109.6
C16 C17 H17A 109.6
O2 C17 H17B 109.6
C16 C17 H17B 109.6
H17A C17 H17B 108.1
O3 C18 C19 110.0(3)
O3 C18 H18A 109.7
C19 C18 H18A 109.7
O3 C18 H18B 109.7
C19 C18 H18B 109.7
H18A C18 H18B 108.2
C20 C19 C18 110.4(4)
C20 C19 H19A 109.6
C18 C19 H19A 109.6
C20 C19 H19B 109.6
C18 C19 H19B 109.6
H19A C19 H19B 108.1
C21 C20 C19 110.0(4)
C21 C20 H20A 109.7
C19 C20 H20A 109.7
C21 C20 H20B 109.7
C19 C20 H20B 109.7
H20A C20 H20B 108.2
C20 C21 C22 111.4(4)
C20 C21 H21A 109.3
C22 C21 H21A 109.3
C20 C21 H21B 109.3
C22 C21 H21B 109.3
H21A C21 H21B 108.0
O3 C22 C21 110.5(4)
O3 C22 H22A 109.6
C21 C22 H22A 109.6
O3 C22 H22B 109.6
C21 C22 H22B 109.6
H22A C22 H22B 108.1
O4 C23 C24 110.4(4)
O4 C23 H23A 109.6
C24 C23 H23A 109.6
O4 C23 H23B 109.6
C24 C23 H23B 109.6
H23A C23 H23B 108.1
C25 C24 C23 113.4(4)
C25 C24 H24A 108.9
C23 C24 H24A 108.9
C25 C24 H24B 108.9
C23 C24 H24B 108.9
H24A C24 H24B 107.7
C24 C25 C26 109.5(4)
C24 C25 H25A 109.8
C26 C25 H25A 109.8
C24 C25 H25B 109.8
C26 C25 H25B 109.8
H25A C25 H25B 108.2
C27 C26 C25 110.5(4)
C27 C26 H26A 109.5
C25 C26 H26A 109.5
C27 C26 H26B 109.5
C25 C26 H26B 109.5
H26A C26 H26B 108.1
O4 C27 C26 111.6(4)
O4 C27 H27A 109.3
C26 C27 H27A 109.3
O4 C27 H27B 109.3
C26 C27 H27B 109.3
H27A C27 H27B 108.0

loop_
_geom_bond_atom_site_label_1
_geom_bond_atom_site_label_2
_geom_bond_distance
I1 Ca1 3.1572(8)
Ca1 O4 2.384(3)
Ca1 O1 2.385(3)
Ca1 O2 2.402(3)
Ca1 O3 2.436(3)
Ca1 C1 2.645(4)
O1 C12 1.434(5)
O1 C8 1.446(5)
O2 C17 1.437(4)
O2 C13 1.441(5)
O3 C18 1.437(4)
O3 C22 1.440(5)
O4 C27 1.435(4)
O4 C23 1.442(5)
C1 C6 1.295(6)
C1 C2 1.357(5)
C2 C3 1.402(5)
C2 H2A 0.9500
C3 C4 1.389(6)
C3 H3A 0.9500
C4 C5 1.380(6)
C4 C7 1.532(6)
C5 C6 1.406(6)
C5 H5A 0.9500
C6 H6A 0.9500
C7 H7A 0.9800
C7 H7B 0.9800
C7 H7C 0.9800
C8 C9 1.503(6)
C8 H8A 0.9900
C8 H8B 0.9900
C9 C10 1.506(7)
C9 H9A 0.9900
C9 H9B 0.9900
C10 C11 1.505(7)
C10 H10A 0.9900
C10 H10B 0.9900
C11 C12 1.501(6)
C11 H11A 0.9900
C11 H11B 0.9900
C12 H12A 0.9900
C12 H12B 0.9900
C13 C14 1.491(6)
C13 H13A 0.9900
C13 H13B 0.9900
C14 C15 1.511(6)
C14 H14A 0.9900
C14 H14B 0.9900
C15 C16 1.481(6)
C15 H15A 0.9900
C15 H15B 0.9900
C16 C17 1.502(6)
C16 H16A 0.9900
C16 H16B 0.9900
C17 H17A 0.9900
C17 H17B 0.9900
C18 C19 1.522(6)
C18 H18A 0.9900
C18 H18B 0.9900
C19 C20 1.524(6)
C19 H19A 0.9900
C19 H19B 0.9900
C20 C21 1.500(6)
C20 H20A 0.9900
C20 H20B 0.9900
C21 C22 1.514(6)
C21 H21A 0.9900
C21 H21B 0.9900
C22 H22A 0.9900
C22 H22B 0.9900
C23 C24 1.501(6)
C23 H23A 0.9900
C23 H23B 0.9900
C24 C25 1.497(6)
C24 H24A 0.9900
C24 H24B 0.9900
C25 C26 1.508(6)
C25 H25A 0.9900
C25 H25B 0.9900
C26 C27 1.502(6)
C26 H26A 0.9900
C26 H26B 0.9900
C27 H27A 0.9900
C27 H27B 0.9900
